data_1504450
loop_
_publ_author_name
'Tuchinda, Patoomratana'
'Kornsakulkarn, Jittra'
'Pohmakotr, Manat'
'Kongsaeree, Palangpon'
'Prabpai, Samran'
'Yoosook, Chalobon'
'Kasisit, Jitra'
'Napaswad, Chanita'
'Sophasan, Samaisukh'
'Reutrakul, Vichai'

_publ_section_title
;
 Dichapetalin-type triterpenoids and lignans from the aerial parts of
 Phyllanthus acutissima.
;
_journal_issue 4
_journal_name_full 'Journal of natural products'
_journal_page_first 655
_journal_page_last 663
_journal_paper_doi 10.1021/np7007347
_journal_volume 71
_journal_year 2008
_chemical_absolute_configuration ad
_chemical_compound_source 'Phyllanthus acutissima'
_chemical_formula_moiety 'C47 H55 Br O10 '
_chemical_formula_sum 'C47 H55 Br O10'
_chemical_formula_weight 859.851
_chemical_name_systematic
;
 ?
;
_space_group_IT_number 4
_symmetry_cell_setting monoclinic
_symmetry_space_group_name_Hall 'P 2yb'
_symmetry_space_group_name_H-M 'P 1 21 1'
_atom_sites_solution_primary direct
_atom_sites_solution_secondary difmap
_cell_angle_alpha 90.00
_cell_angle_beta 97.652(4)
_cell_angle_gamma 90.00
_cell_formula_units_Z 2
_cell_length_a 10.1863(5)
_cell_length_b 14.2352(10)
_cell_length_c 14.5801(8)
_cell_measurement_reflns_used 3092
_cell_measurement_temperature 298
_cell_measurement_theta_max 24.713
_cell_measurement_theta_min 0.998
_cell_volume 2095.3(2)
_computing_cell_refinement 'HKL Scalepack (Otwinowski & Minor 1997)'
_computing_data_collection KappaCCD
_computing_data_reduction 'Denzo and Scalepak (Otwinowski & Minor, 1997)'
_computing_structure_refinement 'SHELXL-97 (Sheldrick, 1997)'
_computing_structure_solution 'SIR97(Cascarano al.,Acta Cryst.,1996,A52,C-79)'
_diffrn_measured_fraction_theta_full 0.935
_diffrn_measured_fraction_theta_max 0.935
_diffrn_measurement_device KappaCCD
_diffrn_measurement_method CCD
_diffrn_orient_matrix_type X=UH
_diffrn_orient_matrix_UB_11 0.04040
_diffrn_orient_matrix_UB_12 -0.01899
_diffrn_orient_matrix_UB_13 0.08842
_diffrn_orient_matrix_UB_21 0.05966
_diffrn_orient_matrix_UB_22 0.03082
_diffrn_orient_matrix_UB_23 -0.02064
_diffrn_orient_matrix_UB_31 -0.01924
_diffrn_orient_matrix_UB_32 0.05845
_diffrn_orient_matrix_UB_33 0.03167
_diffrn_radiation_source 'fine-focus sealed tube'
_diffrn_radiation_type ' MoK\a'
_diffrn_radiation_wavelength_id all
_diffrn_reflns_limit_h_max 12
_diffrn_reflns_limit_h_min -11
_diffrn_reflns_limit_k_max 16
_diffrn_reflns_limit_k_min -15
_diffrn_reflns_limit_l_max 17
_diffrn_reflns_limit_l_min -17
_diffrn_reflns_number 9685
_diffrn_reflns_theta_full 24.98
_diffrn_reflns_theta_max 24.98
_diffrn_reflns_theta_min 4.61
_exptl_absorpt_coefficient_mu 1.040
_exptl_absorpt_correction_type none
_exptl_crystal_colour Colourless
_exptl_crystal_density_diffrn 1.363
_exptl_crystal_density_method 'not measured'
_exptl_crystal_description prism
_exptl_crystal_F_000 904
_exptl_crystal_size_max 0.20
_exptl_crystal_size_mid 0.10
_exptl_crystal_size_min 0.10
_refine_diff_density_max 0.394
_refine_diff_density_min -0.301
_refine_diff_density_rms 0.037
_refine_ls_abs_structure_details 'Flack H D (1983), Acta Cryst. A39, 876-881'
_refine_ls_abs_structure_Flack -0.009(11)
_refine_ls_extinction_coef 0.018(4)
_refine_ls_extinction_expression Fc^*^=kFc[1+0.001xFc^2^\l^3^/sin(2\q)]^-1/4^
_refine_ls_extinction_method SHELXL
_refine_ls_goodness_of_fit_ref 1.029
_refine_ls_hydrogen_treatment refxyz
_refine_ls_matrix_type full
_refine_ls_number_parameters 524
_refine_ls_number_reflns 5654
_refine_ls_number_restraints 1
_refine_ls_restrained_S_all 1.029
_refine_ls_R_factor_all 0.0611
_refine_ls_R_factor_gt 0.0459
_refine_ls_shift/su_max 0.004
_refine_ls_shift/su_mean 0.000
_refine_ls_structure_factor_coef Fsqd
_refine_ls_weighting_details 'calc w=1/[\s^2^(Fo^2^)+(0.0657P)^2^+0.8111P] where P=(Fo^2^+2Fc^2^)/3'
_refine_ls_weighting_scheme calc
_refine_ls_wR_factor_gt 0.1136
_refine_ls_wR_factor_ref 0.1289
_reflns_number_gt 4725
_reflns_number_total 5654
_reflns_threshold_expression >2sigma(I)
_cod_data_source_file np7007347-file003.cif
_cod_data_source_block compound5b
_cod_depositor_comments
;
The following automatic conversions were performed:

'_symmetry_cell_setting' value 'Monoclinic' changed to 'monoclinic'
according to /home/saulius/struct/CIF-dictionaries/cif_core.dic
dictionary named 'cif_core.dic' version 2.4.1 from 2010-06-29.

Automatic conversion script
Id: cif_fix_values 1715 2011-07-08 13:25:40Z adriana 
;
_cod_original_sg_symbol_H-M 'P 21          '
_cod_original_formula_sum 'C47 H55 Br O10 '
_cod_database_code 1504450

loop_
_symmetry_equiv_pos_as_xyz
+X,+Y,+Z
'-X,+Y+ 1/2,-Z'

loop_
_atom_site_label
_atom_site_type_symbol
_atom_site_fract_x
_atom_site_fract_y
_atom_site_fract_z
_atom_site_U_iso_or_equiv
_atom_site_adp_type
_atom_site_occupancy
_atom_site_symmetry_multiplicity
_atom_site_calc_flag
_atom_site_refinement_flags
O22 O 0.1490(3) -0.2828(2) -0.96195(18) 0.0517(7) Uani 1 1 d .
O7' O 0.7424(3) -0.4112(3) -0.6819(2) 0.0663(8) Uani 1 1 d .
O23 O -0.0406(3) -0.4119(2) -0.9619(2) 0.0654(8) Uani 1 1 d .
O21' O -0.0546(3) -0.3832(3) -0.8074(3) 0.0752(10) Uani 1 1 d .
O1'" O 0.0777(4) -0.1346(2) -0.9681(3) 0.0794(10) Uani 1 1 d .
C10 C 0.6953(4) -0.4172(3) -0.4396(3) 0.0524(10) Uani 1 1 d .
O4" O 1.5651(3) -0.5704(3) 0.0033(2) 0.0809(10) Uani 1 1 d .
O2' O 1.1457(3) -0.4257(3) -0.3106(2) 0.0740(9) Uani 1 1 d .
C4" C 1.4619(5) -0.5484(3) -0.0646(3) 0.0623(11) Uani 1 1 d .
C22 C 0.0922(4) -0.2962(3) -0.8784(3) 0.0547(10) Uani 1 1 d .
C11 C 0.4430(4) -0.3976(4) -0.5009(3) 0.0629(12) Uani 1 1 d .
C9 C 0.5863(4) -0.3993(3) -0.5247(3) 0.0522(10) Uani 1 1 d .
C4 C 0.9458(4) -0.4690(3) -0.4141(3) 0.0557(10) Uani 1 1 d .
C17 C 0.2895(4) -0.3160(3) -0.7521(3) 0.0527(10) Uani 1 1 d .
C7 C 0.7516(4) -0.3339(3) -0.6210(3) 0.0581(11) Uani 1 1 d .
C14 C 0.5096(4) -0.3177(3) -0.6747(3) 0.0552(10) Uani 1 1 d .
C7'" C 0.2609(5) -0.2632(3) -1.1227(3) 0.0580(11) Uani 1 1 d .
C3" C 1.3503(5) -0.5299(3) -0.0253(3) 0.0588(11) Uani 1 1 d .
C1'" C 0.1297(4) -0.1981(3) -1.0024(3) 0.0579(11) Uani 1 1 d .
C2 C 0.7776(5) -0.5431(3) -0.3277(3) 0.0615(11) Uani 1 1 d .
C1 C 0.6628(5) -0.5093(4) -0.3932(3) 0.0611(11) Uani 1 1 d .
C1" C 1.2312(5) -0.5014(3) -0.1716(3) 0.0590(11) Uani 1 1 d .
C23 C -0.0426(5) -0.3409(4) -0.8970(4) 0.0644(12) Uani 1 1 d .
C6'" C 0.3009(5) -0.2582(3) -1.2090(3) 0.0632(11) Uani 1 1 d .
C6 C 0.8589(5) -0.3491(4) -0.5399(3) 0.0630(12) Uani 1 1 d .
O21 O 0.0758(4) -0.4497(4) -0.6932(3) 0.0964(14) Uani 1 1 d .
C2'" C 0.1771(4) -0.1956(3) -1.0940(3) 0.0527(10) Uani 1 1 d .
O3" O 1.3768(4) -0.5387(3) 0.0692(2) 0.0864(12) Uani 1 1 d .
C2" C 1.2324(5) -0.5069(3) -0.0759(3) 0.0605(11) Uani 1 1 d .
C3 C 0.9037(4) -0.5256(3) -0.3348(3) 0.0559(10) Uani 1 1 d .
C6" C 1.3460(5) -0.5188(4) -0.2103(3) 0.0699(13) Uani 1 1 d .
C21 C 0.0668(5) -0.4041(4) -0.7625(3) 0.0653(12) Uani 1 1 d .
C8 C 0.6147(4) -0.3182(3) -0.5891(3) 0.0543(10) Uani 1 1 d .
C18 C 0.6107(6) -0.2200(4) -0.5452(4) 0.0768(14) Uani 1 1 d .
C5 C 0.8249(4) -0.4334(3) -0.4809(3) 0.0532(10) Uani 1 1 d .
C4'" C 0.1729(6) -0.1181(4) -1.2410(3) 0.0706(13) Uani 1 1 d .
C2' C 1.0359(5) -0.3906(4) -0.3705(4) 0.0722(14) Uani 1 1 d .
C20 C 0.1741(4) -0.3633(3) -0.8116(3) 0.0522(10) Uani 1 1 d .
C5'" C 0.2548(5) -0.1860(4) -1.2674(3) 0.0658(11) Uani 1 1 d .
C30 C 0.3931(5) -0.4733(3) -0.7033(3) 0.0627(11) Uani 1 1 d .
C15 C 0.5119(5) -0.2685(4) -0.7498(4) 0.0780(16) Uani 1 1 d .
C5' C 1.0158(5) -0.5551(4) -0.2633(3) 0.0620(11) Uani 1 1 d .
C13 C 0.3803(4) -0.3715(3) -0.6751(3) 0.0499(9) Uani 1 1 d .
C12 C 0.3381(4) -0.3622(4) -0.5789(3) 0.0630(12) Uani 1 1 d .
C3'" C 0.1343(5) -0.1241(4) -1.1537(3) 0.0662(12) Uani 1 1 d .
C5" C 1.4636(5) -0.5416(4) -0.1575(3) 0.0735(14) Uani 1 1 d .
C6' C 1.1067(5) -0.4733(4) -0.2328(3) 0.0640(12) Uani 1 1 d .
O25 O -0.1542(6) -0.2835(5) -1.0988(6) 0.160(3) Uani 1 1 d .
C19 C 0.7035(6) -0.3418(4) -0.3652(3) 0.0725(13) Uani 1 1 d .
C16 C 0.3874(5) -0.2766(4) -0.8148(3) 0.0700(13) Uani 1 1 d .
C26 C -0.1688(5) -0.4211(4) -1.0139(5) 0.0919(18) Uani 1 1 d .
C28 C 1.0295(5) -0.5329(4) -0.4698(3) 0.0760(15) Uani 1 1 d .
C7" C 1.5151(6) -0.5572(5) 0.0871(4) 0.0880(17) Uani 1 1 d .
C24 C -0.1658(5) -0.2821(5) -0.9292(6) 0.100(2) Uani 1 1 d .
C25 C -0.2220(6) -0.3238(5) -1.0217(6) 0.107(2) Uani 1 1 d .
C27 C -0.3734(7) -0.3197(7) -1.0391(11) 0.180(6) Uani 1 1 d .
C29 C -0.1950(9) -0.2101(10) -1.1417(6) 0.150(4) Uani 1 1 d .
Br1 Br 0.30678(8) -0.18040(5) -1.38650(3) 0.1020(3) Uani 1 1 d .
H7' H 0.8321 -0.4086 -0.6956 0.080 Uiso 1 1 d R
H22 H 0.0852 -0.2356 -0.8505 0.066 Uiso 1 1 d R
H11A H 0.4173 -0.4605 -0.4877 0.076 Uiso 1 1 d R
H11B H 0.4384 -0.3586 -0.4478 0.076 Uiso 1 1 d R
H9 H 0.5988 -0.4530 -0.5624 0.063 Uiso 1 1 d R
H17 H 0.2453 -0.2665 -0.7237 0.063 Uiso 1 1 d R
H7 H 0.7750 -0.2788 -0.6531 0.070 Uiso 1 1 d R
H7'" H 0.2912 -0.3140 -1.0821 0.070 Uiso 1 1 d R
H2 H 0.7630 -0.5807 -0.2754 0.074 Uiso 1 1 d R
H1A H 0.5892 -0.4994 -0.3594 0.073 Uiso 1 1 d R
H1B H 0.6402 -0.5567 -0.4395 0.073 Uiso 1 1 d R
H6'" H 0.3609 -0.3040 -1.2280 0.076 Uiso 1 1 d R
H6A H 0.9417 -0.3613 -0.5623 0.076 Uiso 1 1 d R
H6B H 0.8671 -0.2939 -0.5017 0.076 Uiso 1 1 d R
H2" H 1.1561 -0.4952 -0.0454 0.073 Uiso 1 1 d R
H6" H 1.3447 -0.5147 -0.2761 0.084 Uiso 1 1 d R
H18A H 0.6277 -0.1731 -0.5895 0.092 Uiso 1 1 d R
H18B H 0.6774 -0.2165 -0.4922 0.092 Uiso 1 1 d R
H18C H 0.5252 -0.2093 -0.5264 0.092 Uiso 1 1 d R
H5 H 0.7988 -0.4812 -0.5260 0.064 Uiso 1 1 d R
H4'" H 0.1409 -0.0696 -1.2840 0.085 Uiso 1 1 d R
H2'A H 0.9847 -0.3503 -0.3361 0.087 Uiso 1 1 d R
H2'B H 1.0671 -0.3554 -0.4194 0.087 Uiso 1 1 d R
H20 H 0.2086 -0.4129 -0.8460 0.063 Uiso 1 1 d R
H30A H 0.4496 -0.5063 -0.6560 0.075 Uiso 1 1 d R
H30B H 0.4306 -0.4759 -0.7603 0.075 Uiso 1 1 d R
H30C H 0.3071 -0.5020 -0.7118 0.075 Uiso 1 1 d R
H15 H 0.5895 -0.2330 -0.7585 0.094 Uiso 1 1 d R
H5'A H 0.9824 -0.5803 -0.2099 0.074 Uiso 1 1 d R
H5'B H 1.0675 -0.6020 -0.2894 0.074 Uiso 1 1 d R
H12A H 0.2568 -0.3962 -0.5786 0.076 Uiso 1 1 d R
H12B H 0.3230 -0.2966 -0.5689 0.076 Uiso 1 1 d R
H3'" H 0.0778 -0.0761 -1.1343 0.079 Uiso 1 1 d R
H5" H 1.5450 -0.5516 -0.1825 0.088 Uiso 1 1 d R
H6' H 1.0563 -0.4315 -0.1994 0.077 Uiso 1 1 d R
H19A H 0.7716 -0.3579 -0.3157 0.087 Uiso 1 1 d R
H19B H 0.6202 -0.3367 -0.3416 0.087 Uiso 1 1 d R
H19C H 0.7246 -0.2828 -0.3916 0.087 Uiso 1 1 d R
H16A H 0.3938 -0.3196 -0.8647 0.084 Uiso 1 1 d R
H16B H 0.3564 -0.2168 -0.8394 0.084 Uiso 1 1 d R
H26A H -0.1587 -0.4468 -1.0734 0.110 Uiso 1 1 d R
H26B H -0.2221 -0.4626 -0.9824 0.110 Uiso 1 1 d R
H28A H 1.0570 -0.4975 -0.5199 0.091 Uiso 1 1 d R
H28B H 0.9771 -0.5856 -0.4941 0.091 Uiso 1 1 d R
H28C H 1.1061 -0.5550 -0.4302 0.091 Uiso 1 1 d R
H7"A H 1.5300 -0.6131 0.1238 0.106 Uiso 1 1 d R
H7"B H 1.5602 -0.5053 0.1196 0.106 Uiso 1 1 d R
H24A H -0.2273 -0.2874 -0.8850 0.120 Uiso 1 1 d R
H24B H -0.1412 -0.2175 -0.9348 0.120 Uiso 1 1 d R
H27A H -0.4090 -0.3467 -0.9874 0.216 Uiso 1 1 d R
H27B H -0.4059 -0.3535 -1.0944 0.216 Uiso 1 1 d R
H27C H -0.4000 -0.2551 -1.0459 0.216 Uiso 1 1 d R
H29A H -0.1395 -0.1949 -1.1879 0.180 Uiso 1 1 d R
H29B H -0.1933 -0.1594 -1.0981 0.180 Uiso 1 1 d R
H29C H -0.2843 -0.2197 -1.1708 0.180 Uiso 1 1 d R

loop_
_atom_site_aniso_label
_atom_site_aniso_U_11
_atom_site_aniso_U_22
_atom_site_aniso_U_33
_atom_site_aniso_U_23
_atom_site_aniso_U_13
_atom_site_aniso_U_12
O22 0.0543(16) 0.0491(17) 0.0522(14) 0.0052(12) 0.0089(12) 0.0014(13)
O7' 0.0566(17) 0.085(2) 0.0591(17) 0.0080(17) 0.0154(14) 0.0002(16)
O23 0.0518(17) 0.061(2) 0.080(2) -0.0017(16) -0.0044(15) -0.0033(15)
O21' 0.0537(18) 0.089(3) 0.086(2) 0.0037(19) 0.0203(18) -0.0139(17)
O1'" 0.108(3) 0.049(2) 0.087(2) 0.0063(17) 0.035(2) 0.0139(19)
C10 0.061(2) 0.056(3) 0.0422(18) 0.0027(18) 0.0125(18) -0.001(2)
O4" 0.065(2) 0.098(3) 0.076(2) 0.005(2) -0.0052(17) 0.0163(19)
O2' 0.0691(19) 0.076(2) 0.0715(19) 0.0223(17) -0.0107(16) -0.0149(18)
C4" 0.059(3) 0.055(3) 0.069(3) 0.002(2) -0.006(2) 0.003(2)
C22 0.054(2) 0.055(3) 0.056(2) 0.0020(19) 0.0085(19) 0.0011(19)
C11 0.062(3) 0.079(3) 0.051(2) 0.002(2) 0.020(2) 0.001(2)
C9 0.057(2) 0.052(3) 0.049(2) 0.0021(17) 0.0121(18) -0.0008(19)
C4 0.058(2) 0.059(3) 0.050(2) 0.0101(19) 0.0030(19) -0.006(2)
C17 0.051(2) 0.052(3) 0.056(2) 0.0015(18) 0.0100(18) -0.0013(18)
C7 0.054(2) 0.057(3) 0.063(2) 0.018(2) 0.007(2) -0.007(2)
C14 0.052(2) 0.058(3) 0.057(2) 0.0149(19) 0.0111(19) -0.0013(19)
C7'" 0.067(3) 0.042(2) 0.064(2) 0.0087(19) 0.007(2) 0.004(2)
C3" 0.066(3) 0.057(3) 0.052(2) 0.0048(19) -0.001(2) 0.001(2)
C1'" 0.056(2) 0.050(3) 0.067(2) -0.001(2) 0.004(2) -0.004(2)
C2 0.074(3) 0.061(3) 0.049(2) 0.0134(19) 0.008(2) -0.008(2)
C1 0.061(3) 0.070(3) 0.054(2) 0.004(2) 0.010(2) -0.010(2)
C1" 0.065(3) 0.052(3) 0.057(2) 0.0005(19) -0.002(2) 0.002(2)
C23 0.054(3) 0.055(3) 0.085(3) 0.002(2) 0.013(2) 0.000(2)
C6'" 0.074(3) 0.051(3) 0.067(3) 0.001(2) 0.016(2) 0.003(2)
C6 0.055(2) 0.071(3) 0.063(2) 0.022(2) 0.006(2) -0.008(2)
O21 0.091(3) 0.134(4) 0.066(2) 0.024(2) 0.0160(19) -0.045(2)
C2'" 0.057(2) 0.044(3) 0.055(2) -0.0031(18) 0.0022(18) -0.0043(19)
O3" 0.073(2) 0.134(4) 0.0493(16) 0.0112(19) -0.0009(15) 0.011(2)
C2" 0.060(3) 0.065(3) 0.056(2) 0.001(2) 0.005(2) 0.003(2)
C3 0.062(3) 0.053(3) 0.052(2) 0.0065(18) 0.0043(19) -0.001(2)
C6" 0.083(3) 0.078(4) 0.049(2) 0.000(2) 0.008(2) 0.012(3)
C21 0.066(3) 0.072(3) 0.060(3) -0.001(2) 0.016(2) -0.024(2)
C8 0.051(2) 0.053(3) 0.058(2) 0.0032(19) 0.0056(19) -0.0030(19)
C18 0.094(4) 0.047(3) 0.088(3) 0.004(2) 0.007(3) -0.002(2)
C5 0.056(2) 0.054(3) 0.050(2) 0.0098(18) 0.0064(18) -0.0067(19)
C4'" 0.100(4) 0.049(3) 0.060(3) 0.009(2) 0.001(3) 0.010(3)
C2' 0.074(3) 0.065(3) 0.071(3) 0.020(2) -0.016(2) -0.012(2)
C20 0.048(2) 0.055(3) 0.055(2) 0.0055(19) 0.0109(19) -0.0044(18)
C5'" 0.090(3) 0.050(2) 0.057(2) -0.003(2) 0.008(2) -0.005(3)
C30 0.081(3) 0.053(3) 0.054(2) 0.0021(19) 0.007(2) 0.004(2)
C15 0.050(3) 0.091(4) 0.091(3) 0.037(3) 0.003(2) -0.009(2)
C5' 0.071(3) 0.058(3) 0.055(2) 0.010(2) 0.001(2) -0.006(2)
C13 0.050(2) 0.052(2) 0.049(2) -0.0023(17) 0.0102(17) 0.0002(18)
C12 0.050(2) 0.091(4) 0.049(2) -0.002(2) 0.0118(19) 0.001(2)
C3'" 0.080(3) 0.050(3) 0.067(3) 0.003(2) 0.005(2) 0.018(2)
C5" 0.068(3) 0.085(4) 0.068(3) 0.000(3) 0.014(2) 0.015(3)
C6' 0.073(3) 0.059(3) 0.057(2) 0.002(2) -0.003(2) 0.003(2)
O25 0.105(4) 0.130(5) 0.236(7) 0.106(5) -0.011(4) -0.001(3)
C19 0.083(3) 0.076(3) 0.056(2) -0.009(2) -0.002(2) 0.003(3)
C16 0.060(3) 0.075(3) 0.072(3) 0.029(3) -0.002(2) -0.013(2)
C26 0.062(3) 0.068(4) 0.135(5) 0.013(3) -0.026(3) -0.014(3)
C28 0.068(3) 0.098(4) 0.062(3) 0.013(3) 0.010(2) 0.015(3)
C7" 0.076(4) 0.107(5) 0.075(3) 0.004(3) -0.012(3) 0.013(3)
C24 0.052(3) 0.077(4) 0.171(7) 0.011(4) 0.013(4) 0.011(3)
C25 0.059(3) 0.074(4) 0.172(7) 0.035(4) -0.043(4) -0.010(3)
C27 0.063(4) 0.110(7) 0.346(17) 0.061(9) -0.053(7) -0.003(4)
C29 0.116(6) 0.222(14) 0.106(5) 0.043(6) -0.003(5) 0.019(7)
Br1 0.1626(7) 0.0816(4) 0.0681(3) 0.0051(3) 0.0387(3) 0.0150(4)

loop_
_atom_type_symbol
_atom_type_description
_atom_type_scat_dispersion_real
_atom_type_scat_dispersion_imag
_atom_type_scat_source
C C 0.0033 0.0016 'International Tables Vol C Tables 4.2.6.8 and 6.1.1.4'
H H 0.0000 0.0000 'International Tables Vol C Tables 4.2.6.8 and 6.1.1.4'
Br Br -0.2901 2.4595 'International Tables Vol C Tables 4.2.6.8 and 6.1.1.4'
O O 0.0106 0.0060 'International Tables Vol C Tables 4.2.6.8 and 6.1.1.4'

loop_
_diffrn_radiation_wavelength
0.71073

loop_
_geom_angle_atom_site_label_1
_geom_angle_atom_site_label_2
_geom_angle_atom_site_label_3
_geom_angle
C1'" O22 C22 116.1(3)
C23 O23 C26 109.5(4)
C21 O21' C23 110.1(3)
C1 C10 C19 106.5(4)
C1 C10 C5 107.0(4)
C19 C10 C5 114.6(4)
C1 C10 C9 108.4(3)
C19 C10 C9 114.5(4)
C5 C10 C9 105.6(3)
C4" O4" C7" 105.4(4)
C2' O2' C6' 112.2(4)
C5" C4" C3" 121.7(4)
C5" C4" O4" 128.4(4)
C3" C4" O4" 109.9(4)
O22 C22 C23 111.5(4)
O22 C22 C20 112.1(3)
C23 C22 C20 104.9(4)
C12 C11 C9 115.1(3)
C11 C9 C8 112.6(4)
C11 C9 C10 114.6(3)
C8 C9 C10 115.6(3)
C3 C4 C2' 106.6(4)
C3 C4 C28 108.6(4)
C2' C4 C28 107.7(4)
C3 C4 C5 111.8(3)
C2' C4 C5 113.9(4)
C28 C4 C5 108.0(4)
C20 C17 C16 109.5(3)
C20 C17 C13 121.4(4)
C16 C17 C13 104.0(3)
O7' C7 C6 111.2(4)
O7' C7 C8 108.4(3)
C6 C7 C8 111.9(4)
C15 C14 C13 112.3(4)
C15 C14 C8 126.8(4)
C13 C14 C8 120.7(3)
C6'" C7'" C2'" 120.6(4)
C2" C3" C4" 122.8(4)
C2" C3" O3" 127.3(4)
C4" C3" O3" 109.9(4)
O1'" C1'" O22 123.0(4)
O1'" C1'" C2'" 125.2(4)
O22 C1'" C2'" 111.8(4)
C3 C2 C1 125.2(4)
C2 C1 C10 111.3(4)
C6" C1" C2" 120.1(4)
C6" C1" C6' 119.8(4)
C2" C1" C6' 120.1(4)
O23 C23 O21' 108.7(4)
O23 C23 C22 109.6(4)
O21' C23 C22 101.4(4)
O23 C23 C24 105.9(5)
O21' C23 C24 109.8(4)
C22 C23 C24 121.0(5)
C7'" C6'" C5'" 119.1(4)
C7 C6 C5 110.8(4)
C3'" C2'" C7'" 118.7(4)
C3'" C2'" C1'" 118.5(4)
C7'" C2'" C1'" 122.9(4)
C3" O3" C7" 105.0(4)
C3" C2" C1" 116.4(4)
C2 C3 C5' 123.3(4)
C2 C3 C4 122.3(4)
C5' C3 C4 114.3(4)
C5" C6" C1" 122.3(4)
O21 C21 O21' 119.4(4)
O21 C21 C20 129.5(5)
O21' C21 C20 111.1(4)
C14 C8 C18 106.2(4)
C14 C8 C9 109.4(3)
C18 C8 C9 114.1(4)
C14 C8 C7 108.5(4)
C18 C8 C7 109.4(4)
C9 C8 C7 109.0(4)
C10 C5 C6 111.7(4)
C10 C5 C4 117.0(3)
C6 C5 C4 112.8(3)
C5'" C4'" C3'" 118.3(4)
O2' C2' C4 112.3(4)
C21 C20 C17 117.1(3)
C21 C20 C22 100.1(4)
C17 C20 C22 113.6(4)
C4'" C5'" C6'" 121.7(4)
C4'" C5'" Br1 119.1(4)
C6'" C5'" Br1 119.2(4)
C14 C15 C16 112.7(4)
C3 C5' C6' 111.6(4)
C30 C13 C14 112.1(4)
C30 C13 C12 112.2(4)
C14 C13 C12 107.5(3)
C30 C13 C17 110.6(3)
C14 C13 C17 100.1(3)
C12 C13 C17 113.8(3)
C13 C12 C11 113.5(3)
C2'" C3'" C4'" 121.6(4)
C4" C5" C6" 116.6(4)
O2' C6' C1" 107.3(4)
O2' C6' C5' 110.8(4)
C1" C6' C5' 113.8(4)
C29 O25 C25 122.1(7)
C15 C16 C17 102.4(4)
O23 C26 C25 104.7(5)
O4" C7" O3" 109.4(4)
C23 C24 C25 104.9(5)
C26 C25 O25 102.2(7)
C26 C25 C27 113.4(6)
O25 C25 C27 114.4(7)
C26 C25 C24 101.9(5)
O25 C25 C24 111.0(6)
C27 C25 C24 112.8(9)
C7 O7' H7' 96.6
O22 C22 H22 107.7
C23 C22 H22 109.8
C20 C22 H22 110.8
C12 C11 H11A 105.8
C9 C11 H11A 108.8
C12 C11 H11B 107.7
C9 C11 H11B 109.8
H11A C11 H11B 109.5
C11 C9 H9 110.0
C8 C9 H9 101.3
C10 C9 H9 100.9
C20 C17 H17 101.5
C16 C17 H17 111.5
C13 C17 H17 109.0
O7' C7 H7 109.3
C6 C7 H7 107.3
C8 C7 H7 108.7
C6'" C7'" H7'" 119.6
C2'" C7'" H7'" 119.8
C3 C2 H2 114.9
C1 C2 H2 119.9
C2 C1 H1A 108.5
C10 C1 H1A 109.3
C2 C1 H1B 108.5
C10 C1 H1B 109.7
H1A C1 H1B 109.5
C7'" C6'" H6'" 120.4
C5'" C6'" H6'" 120.5
C7 C6 H6A 109.5
C5 C6 H6A 108.8
C7 C6 H6B 109.5
C5 C6 H6B 108.8
H6A C6 H6B 109.5
C3" C2" H2" 119.9
C1" C2" H2" 123.7
C5" C6" H6" 117.9
C1" C6" H6" 119.8
C8 C18 H18A 109.5
C8 C18 H18B 109.1
H18A C18 H18B 109.5
C8 C18 H18C 109.8
H18A C18 H18C 109.5
H18B C18 H18C 109.5
C10 C5 H5 101.6
C6 C5 H5 103.4
C4 C5 H5 108.8
C5'" C4'" H4'" 119.5
C3'" C4'" H4'" 122.1
O2' C2' H2'A 109.2
C4 C2' H2'A 108.4
O2' C2' H2'B 109.3
C4 C2' H2'B 108.1
H2'A C2' H2'B 109.5
C21 C20 H20 107.7
C17 C20 H20 108.3
C22 C20 H20 109.5
C13 C30 H30A 109.7
C13 C30 H30B 109.3
H30A C30 H30B 109.5
C13 C30 H30C 109.4
H30A C30 H30C 109.5
H30B C30 H30C 109.5
C14 C15 H15 120.0
C16 C15 H15 127.3
C3 C5' H5'A 110.4
C6' C5' H5'A 108.5
C3 C5' H5'B 109.1
C6' C5' H5'B 107.7
H5'A C5' H5'B 109.5
C13 C12 H12A 108.0
C11 C12 H12A 110.2
C13 C12 H12B 107.2
C11 C12 H12B 108.4
H12A C12 H12B 109.5
C2'" C3'" H3'" 119.6
C4'" C3'" H3'" 118.8
C4" C5" H5" 119.6
C6" C5" H5" 123.8
O2' C6' H6' 109.6
C1" C6' H6' 109.3
C5' C6' H6' 106.1
C10 C19 H19A 109.4
C10 C19 H19B 110.0
H19A C19 H19B 109.5
C10 C19 H19C 109.0
H19A C19 H19C 109.5
H19B C19 H19C 109.5
C15 C16 H16A 113.3
C17 C16 H16A 109.3
C15 C16 H16B 112.4
C17 C16 H16B 109.7
H16A C16 H16B 109.5
O23 C26 H26A 108.3
C25 C26 H26A 111.7
O23 C26 H26B 109.7
C25 C26 H26B 112.8
H26A C26 H26B 109.5
C4 C28 H28A 109.2
C4 C28 H28B 109.5
H28A C28 H28B 109.5
C4 C28 H28C 109.7
H28A C28 H28C 109.5
H28B C28 H28C 109.5
O4" C7" H7"A 109.1
O3" C7" H7"A 109.6
O4" C7" H7"B 109.2
O3" C7" H7"B 110.2
H7"A C7" H7"B 109.5
C23 C24 H24A 109.5
C25 C24 H24A 111.3
C23 C24 H24B 109.8
C25 C24 H24B 111.8
H24A C24 H24B 109.5
C25 C27 H27A 109.4
C25 C27 H27B 110.4
H27A C27 H27B 109.5
C25 C27 H27C 108.6
H27A C27 H27C 109.5
H27B C27 H27C 109.5
O25 C29 H29A 110.4
O25 C29 H29B 108.6
H29A C29 H29B 109.5
O25 C29 H29C 109.4
H29A C29 H29C 109.5
H29B C29 H29C 109.5

loop_
_geom_bond_atom_site_label_1
_geom_bond_atom_site_label_2
_geom_bond_distance
O22 C1'" 1.345(6)
O22 C22 1.429(5)
O7' C7 1.409(6)
O23 C23 1.387(6)
O23 C26 1.426(6)
O21' C21 1.353(6)
O21' C23 1.458(6)
O1'" C1'" 1.191(6)
C10 C1 1.532(6)
C10 C19 1.520(6)
C10 C5 1.539(6)
C10 C9 1.571(6)
O4" C4" 1.381(5)
O4" C7" 1.398(7)
O2' C2' 1.415(6)
O2' C6' 1.423(6)
C4" C5" 1.362(7)
C4" C3" 1.365(7)
C22 C23 1.505(6)
C22 C20 1.530(6)
C11 C12 1.538(7)
C11 C9 1.544(6)
C9 C8 1.541(6)
C4 C3 1.516(6)
C4 C2' 1.529(7)
C4 C28 1.549(7)
C4 C5 1.550(6)
C17 C20 1.522(6)
C17 C16 1.544(6)
C17 C13 1.570(6)
C7 C6 1.515(6)
C7 C8 1.544(6)
C14 C15 1.303(6)
C14 C13 1.524(6)
C14 C8 1.532(6)
C7'" C6'" 1.374(6)
C7'" C2'" 1.387(6)
C3" C2" 1.364(7)
C3" O3" 1.373(5)
C1'" C2'" 1.480(6)
C2 C3 1.326(6)
C2 C1 1.489(7)
C1" C6" 1.386(7)
C1" C2" 1.395(6)
C1" C6' 1.504(7)
C23 C24 1.529(8)
C6'" C5'" 1.376(7)
C6 C5 1.542(6)
O21 C21 1.193(6)
C2'" C3'" 1.371(6)
O3" C7" 1.423(7)
C3 C5' 1.500(6)
C6" C5" 1.374(7)
C21 C20 1.502(6)
C8 C18 1.540(7)
C4'" C5'" 1.365(8)
C4'" C3'" 1.385(7)
C5'" Br1 1.883(4)
C30 C13 1.516(6)
C15 C16 1.482(7)
C5' C6' 1.517(7)
C13 C12 1.526(5)
O25 C29 1.260(12)
O25 C25 1.509(10)
C26 C25 1.486(9)
C24 C25 1.514(11)
C25 C27 1.529(9)
O7' H7' 0.9611
C22 H22 0.9601
C11 H11A 0.9600
C11 H11B 0.9599
C9 H9 0.9600
C17 H17 0.9600
C7 H7 0.9598
C7'" H7'" 0.9600
C2 H2 0.9601
C1 H1A 0.9601
C1 H1B 0.9600
C6'" H6'" 0.9600
C6 H6A 0.9601
C6 H6B 0.9601
C2" H2" 0.9601
C6" H6" 0.9600
C18 H18A 0.9602
C18 H18B 0.9599
C18 H18C 0.9599
C5 H5 0.9601
C4'" H4'" 0.9598
C2' H2'A 0.9600
C2' H2'B 0.9599
C20 H20 0.9600
C30 H30A 0.9601
C30 H30B 0.9601
C30 H30C 0.9600
C15 H15 0.9600
C5' H5'A 0.9601
C5' H5'B 0.9600
C12 H12A 0.9601
C12 H12B 0.9599
C3'" H3'" 0.9600
C5" H5" 0.9599
C6' H6' 0.9599
C19 H19A 0.9600
C19 H19B 0.9601
C19 H19C 0.9598
C16 H16A 0.9599
C16 H16B 0.9600
C26 H26A 0.9602
C26 H26B 0.9601
C28 H28A 0.9599
C28 H28B 0.9600
C28 H28C 0.9599
C7" H7"A 0.9601
C7" H7"B 0.9600
C24 H24A 0.9602
C24 H24B 0.9599
C27 H27A 0.9599
C27 H27B 0.9597
C27 H27C 0.9603
C29 H29A 0.9600
C29 H29B 0.9599
C29 H29C 0.9601
